data_7022165
loop_
_publ_author_name
'Yang, En-Cui'
'Liu, Zhong-Yi'
'Zhang, Cui-Hua'
'Yang, You-Li'
'Zhao, Xiao-Jun'

_publ_section_title
;
 Structural diversity directed by switchable coordination of substitute
 groups in a ternary Cu(II)-triazole-sulfoisophthalate self-assembly
 system: synthesis, crystal structures and magnetic behavior.
;
_journal_issue 5
_journal_name_full 'Dalton transactions (Cambridge, England : 2003)'
_journal_page_first 1581
_journal_page_last 1590
_journal_paper_doi 10.1039/c2dt31935g
_journal_volume 42
_journal_year 2013
_chemical_formula_sum 'C26 H41.5 Cu3 N16 O21.75 S2'
_chemical_formula_weight 1180.99
_chemical_name_systematic
;
?
;
_space_group_IT_number 15
_symmetry_cell_setting monoclinic
_symmetry_space_group_name_Hall '-C 2yc'
_symmetry_space_group_name_H-M 'C 1 2/c 1'
_atom_sites_solution_hydrogens geom
_atom_sites_solution_primary direct
_atom_sites_solution_secondary difmap
_audit_creation_method SHELXL-97
_cell_angle_alpha 90.00
_cell_angle_beta 112.998(9)
_cell_angle_gamma 90.00
_cell_formula_units_Z 8
_cell_length_a 25.056(15)
_cell_length_b 17.915(11)
_cell_length_c 21.160(12)
_cell_measurement_reflns_used 2961
_cell_measurement_temperature 296(2)
_cell_measurement_theta_max 24.81
_cell_measurement_theta_min 2.50
_cell_volume 8743(9)
_computing_cell_refinement 'Bruker SAINT'
_computing_data_collection 'Bruker APEX2'
_computing_data_reduction 'Bruker SAINT'
_computing_molecular_graphics 'Bruker SHELXTL'
_computing_publication_material 'Bruker SHELXTL'
_computing_structure_refinement 'SHELXL-97 (Sheldrick, 1997)'
_computing_structure_solution 'SHELXS-97 (Sheldrick, 1990)'
_diffrn_ambient_temperature 296(2)
_diffrn_measured_fraction_theta_full 1.000
_diffrn_measured_fraction_theta_max 1.000
_diffrn_measurement_device_type 'Bruker APEX-II CCD'
_diffrn_measurement_method '\f and \w scans'
_diffrn_radiation_monochromator graphite
_diffrn_radiation_source 'fine-focus sealed tube'
_diffrn_radiation_type MoK\a
_diffrn_radiation_wavelength 0.71073
_diffrn_reflns_av_R_equivalents 0.0723
_diffrn_reflns_av_sigmaI/netI 0.0782
_diffrn_reflns_limit_h_max 29
_diffrn_reflns_limit_h_min -29
_diffrn_reflns_limit_k_max 21
_diffrn_reflns_limit_k_min -12
_diffrn_reflns_limit_l_max 25
_diffrn_reflns_limit_l_min -23
_diffrn_reflns_number 21913
_diffrn_reflns_theta_full 25.01
_diffrn_reflns_theta_max 25.01
_diffrn_reflns_theta_min 1.44
_diffrn_standards_number 0
_exptl_absorpt_coefficient_mu 1.642
_exptl_absorpt_correction_T_max 0.8148
_exptl_absorpt_correction_T_min 0.7907
_exptl_absorpt_correction_type multi-scan
_exptl_absorpt_process_details sadabs
_exptl_crystal_colour blue
_exptl_crystal_density_diffrn 1.794
_exptl_crystal_density_meas ?
_exptl_crystal_density_method 'not measured'
_exptl_crystal_description block
_exptl_crystal_F_000 4820
_exptl_crystal_size_max 0.15
_exptl_crystal_size_mid 0.14
_exptl_crystal_size_min 0.13
_platon_squeeze_details
; The unit cell contains 16 methanol molecules and 16 water molecules both of
which have been treated as a diffuse contribution to the overall scattering
without specific atom positions by SQUEEZE/PLATON.
;
_refine_diff_density_max 1.121
_refine_diff_density_min -1.126
_refine_diff_density_rms 0.138
_refine_ls_extinction_method none
_refine_ls_goodness_of_fit_ref 1.054
_refine_ls_hydrogen_treatment constr
_refine_ls_matrix_type full
_refine_ls_number_parameters 597
_refine_ls_number_reflns 7713
_refine_ls_number_restraints 130
_refine_ls_restrained_S_all 1.072
_refine_ls_R_factor_all 0.0931
_refine_ls_R_factor_gt 0.0633
_refine_ls_shift/su_max 0.001
_refine_ls_shift/su_mean 0.000
_refine_ls_structure_factor_coef Fsqd
_refine_ls_weighting_details 'calc w=1/[\s^2^(Fo^2^)+(0.1036P)^2^+8.2549P] where P=(Fo^2^+2Fc^2^)/3'
_refine_ls_weighting_scheme calc
_refine_ls_wR_factor_gt 0.1726
_refine_ls_wR_factor_ref 0.1862
_reflns_number_gt 5230
_reflns_number_total 7713
_reflns_threshold_expression >2sigma(I)
_cod_data_source_file c2dt31935g.txt
_cod_data_source_block n110304b
_cod_depositor_comments
;
The following automatic conversions were performed:

'_symmetry_cell_setting' value 'Monoclinic' changed to 'monoclinic'
according to /home/saulius/struct/CIF-dictionaries/cif_core.dic
dictionary named 'cif_core.dic' version 2.4.2 from 2011-04-26.

Automatic conversion script
Id: cif_fix_values 1891 2012-01-12 08:04:46Z andrius 

The following automatic conversions were performed:

'_exptl_crystal_density_meas' value 'none' was changed to '?' - the
value is perceived as not measured.

Automatic conversion script
Id: cif_fix_values 3008 2015-01-20 13:52:24Z robertas 
;
_cod_original_sg_symbol_H-M C2/c
_cod_original_formula_sum 'C26 H41.50 Cu3 N16 O21.75 S2'
_cod_database_code 7022165

loop_
_symmetry_equiv_pos_as_xyz
'x, y, z'
'-x, y, -z+1/2'
'x+1/2, y+1/2, z'
'-x+1/2, y+1/2, -z+1/2'
'-x, -y, -z'
'x, -y, z-1/2'
'-x+1/2, -y+1/2, -z'
'x+1/2, -y+1/2, z-1/2'

loop_
_atom_site_label
_atom_site_type_symbol
_atom_site_fract_x
_atom_site_fract_y
_atom_site_fract_z
_atom_site_U_iso_or_equiv
_atom_site_adp_type
_atom_site_occupancy
_atom_site_symmetry_multiplicity
_atom_site_calc_flag
_atom_site_refinement_flags
_atom_site_disorder_assembly
_atom_site_disorder_group
Cu1 Cu 0.23008(3) 0.57978(4) 0.27796(3) 0.0218(2) Uani 1 1 d . B .
Cu2 Cu 0.23188(3) 0.38665(4) 0.25764(4) 0.0237(2) Uani 1 1 d . . .
S1 S 0.39962(7) 0.79877(11) 0.57627(9) 0.0425(5) Uani 1 1 d . . .
S2 S 0.07789(9) 0.25242(15) 0.47676(14) 0.0677(8) Uani 1 1 d D . .
O1 O 0.21172(17) 0.5700(2) 0.3905(2) 0.0291(10) Uani 1 1 d . . .
O2 O 0.25757(16) 0.6548(2) 0.3551(2) 0.0260(10) Uani 1 1 d . . .
O3 O 0.27792(17) 0.6472(3) 0.7013(2) 0.0307(10) Uani 1 1 d . . .
O4 O 0.2412(3) 0.5515(3) 0.6311(3) 0.0676(19) Uani 1 1 d . . .
O5 O 0.4477(2) 0.7546(4) 0.5733(3) 0.0662(18) Uani 1 1 d . . .
O6 O 0.3801(2) 0.8535(3) 0.5222(3) 0.0666(18) Uani 1 1 d . . .
O7 O 0.4118(2) 0.8270(3) 0.6444(3) 0.0599(16) Uani 1 1 d . . .
O8 O 0.1952(2) 0.3660(3) 0.3317(2) 0.0485(14) Uani 1 1 d . . .
O9 O 0.2509(2) 0.2767(3) 0.3242(3) 0.0485(14) Uani 1 1 d . . .
O10 O 0.30011(19) 0.0704(3) 0.5007(3) 0.0430(12) Uani 1 1 d . A .
O11 O 0.2301(2) 0.0406(3) 0.5353(3) 0.0419(12) Uani 1 1 d . A .
H11 H 0.2468 0.0002 0.5443 0.063 Uiso 1 1 calc R . .
O12 O 0.0753(6) 0.2064(7) 0.5285(6) 0.087(3) Uani 0.511(7) 1 d PDU A 1
O13 O 0.0298(4) 0.2308(8) 0.4102(5) 0.088(3) Uani 0.511(7) 1 d PDU A 1
O14 O 0.0722(6) 0.3290(5) 0.4853(7) 0.091(3) Uani 0.511(7) 1 d PDU A 1
O12' O 0.1080(5) 0.2974(7) 0.5408(5) 0.087(3) Uani 0.489(7) 1 d PDU A 2
O13' O 0.0586(5) 0.1849(6) 0.4931(8) 0.088(3) Uani 0.489(7) 1 d PDU A 2
O14' O 0.0400(5) 0.2967(7) 0.4252(6) 0.091(3) Uani 0.489(7) 1 d PDU A 2
O15 O 0.2817(2) 0.6353(3) 0.2274(3) 0.0531(14) Uani 1 1 d . . .
H15A H 0.3118 0.6224 0.2209 0.080 Uiso 1 1 d R . .
H15B H 0.2653 0.6682 0.1970 0.080 Uiso 1 1 d R . .
O16 O 0.19338(16) 0.4950(2) 0.2180(2) 0.0232(9) Uani 1 1 d . . .
H16 H 0.2001 0.5030 0.1759 0.028 Uiso 1 1 calc R B .
N1 N 0.29886(19) 0.5159(3) 0.3308(2) 0.0234(11) Uani 1 1 d . . .
N2 N 0.29879(19) 0.4402(3) 0.3236(2) 0.0252(12) Uani 1 1 d . . .
N3 N 0.3824(2) 0.4732(3) 0.3978(3) 0.0384(15) Uani 1 1 d . . .
N4 N 0.4403(3) 0.4725(4) 0.4457(4) 0.075(2) Uani 1 1 d . B .
H4A H 0.4600 0.4367 0.4352 0.112 Uiso 1 1 d R . .
H4B H 0.4407 0.4641 0.4873 0.112 Uiso 1 1 d R . .
N5 N 0.1122(2) 0.3836(3) 0.1549(3) 0.0368(14) Uani 1 1 d . . .
N6 N 0.16215(19) 0.3426(3) 0.1865(3) 0.0276(12) Uani 1 1 d . . .
N7 N 0.0993(2) 0.2726(3) 0.1114(3) 0.0309(13) Uani 1 1 d . . .
N8 N 0.0762(2) 0.2083(3) 0.0715(3) 0.0393(15) Uani 1 1 d . B .
H8A H 0.0662 0.2192 0.0273 0.059 Uiso 1 1 d R . .
H8B H 0.0449 0.1935 0.0784 0.059 Uiso 1 1 d R . .
N9 N 0.1090(2) 0.6031(3) 0.1854(3) 0.0324(13) Uani 1 1 d . . .
N10 N 0.15904(19) 0.6378(3) 0.2276(2) 0.0253(12) Uani 1 1 d . B .
N11 N 0.0938(2) 0.7214(3) 0.1799(3) 0.0321(13) Uani 1 1 d . . .
N12 N 0.0677(2) 0.7930(3) 0.1631(4) 0.0512(18) Uani 1 1 d . B .
H12A H 0.0514 0.7971 0.1176 0.077 Uiso 1 1 d R . .
H12B H 0.0408 0.7985 0.1804 0.077 Uiso 1 1 d R . .
C1 C 0.3492(3) 0.4148(4) 0.3649(3) 0.0356(17) Uani 1 1 d . . .
H1 H 0.3603 0.3649 0.3708 0.043 Uiso 1 1 calc R . .
C2 C 0.3499(3) 0.5346(4) 0.3768(3) 0.0333(16) Uani 1 1 d . B .
H2 H 0.3616 0.5829 0.3922 0.040 Uiso 1 1 calc R . .
C3 C 0.1531(2) 0.2768(3) 0.1603(3) 0.0269(14) Uani 1 1 d . . .
H3 H 0.1798 0.2378 0.1733 0.032 Uiso 1 1 calc R . .
C4 C 0.0750(2) 0.3390(4) 0.1097(4) 0.0372(18) Uani 1 1 d . B .
H4 H 0.0374 0.3519 0.0808 0.045 Uiso 1 1 calc R . .
C5 C 0.1489(2) 0.7095(4) 0.2235(3) 0.0297(15) Uani 1 1 d . B .
H5 H 0.1754 0.7464 0.2469 0.036 Uiso 1 1 calc R . .
C6 C 0.0703(3) 0.6547(4) 0.1583(4) 0.0384(18) Uani 1 1 d . B .
H6 H 0.0321 0.6463 0.1285 0.046 Uiso 1 1 calc R . .
Cu3 Cu 0.10892(10) 0.48977(14) 0.18909(17) 0.0224(6) Uani 0.493(4) 1 d P B -1
O19 O 0.1236(7) 0.5221(9) 0.0598(7) 0.068(4) Uani 0.493(4) 1 d P B -1
N13 N -0.0142(3) 0.4804(7) 0.0995(3) 0.048(3) Uani 0.493(4) 1 d PGU B -1
N14 N 0.0280(2) 0.4878(5) 0.1675(4) 0.0281(17) Uani 0.493(4) 1 d PGU B -1
C8 C -0.0017(3) 0.4937(5) 0.2124(3) 0.032(2) Uani 0.493(4) 1 d PGDU B -1
H8 H 0.0155 0.4990 0.2599 0.038 Uiso 0.493(4) 1 calc PR B -1
N15 N -0.0621(2) 0.4900(5) 0.1722(4) 0.0278(17) Uani 0.493(4) 1 d PGDU B -1
C9 C -0.0698(3) 0.4817(8) 0.1024(3) 0.054(3) Uani 0.493(4) 1 d PGDU B -1
H9 H -0.1052 0.4779 0.0651 0.064 Uiso 0.493(4) 1 calc PR B -1
N16 N -0.1072(4) 0.4919(13) 0.1970(7) 0.036(3) Uani 0.493(4) 1 d PDU B -1
H16A H -0.1276 0.5331 0.1776 0.043 Uiso 0.493(4) 1 d PR B -1
H16B H -0.1303 0.4533 0.1759 0.043 Uiso 0.493(4) 1 d PR B -1
Cu3' Cu 0.10967(10) 0.49603(14) 0.15808(16) 0.0254(6) Uani 0.507(4) 1 d P B -2
O19' O 0.1210(7) 0.4807(13) 0.3034(9) 0.068(4) Uani 0.507(4) 1 d P B -2
N13' N -0.0116(3) 0.4893(7) 0.1384(3) 0.048(3) Uani 0.507(4) 1 d PGU B -2
N14' N 0.0285(2) 0.4971(5) 0.1065(3) 0.0281(17) Uani 0.507(4) 1 d PGU B -2
C8' C -0.0034(2) 0.5011(6) 0.0344(3) 0.032(2) Uani 0.507(4) 1 d PGDU B -2
H8' H 0.0122 0.5063 0.0013 0.038 Uiso 0.507(4) 1 calc PR B -2
N15' N -0.0632(2) 0.4957(5) 0.0218(3) 0.0278(17) Uani 0.507(4) 1 d PGDU B -2
C9' C -0.0683(3) 0.4884(7) 0.0861(4) 0.054(3) Uani 0.507(4) 1 d PGDU B -2
H9' H -0.1027 0.4839 0.0927 0.064 Uiso 0.507(4) 1 calc PR B -2
N16' N -0.1098(4) 0.5014(8) -0.0433(4) 0.036(3) Uani 0.507(4) 1 d PDU B -2
H16C H -0.1271 0.4572 -0.0440 0.043 Uiso 0.507(4) 1 d PR B -2
H16D H -0.1352 0.5364 -0.0420 0.043 Uiso 0.507(4) 1 d PR B -2
C10 C 0.2728(2) 0.6551(3) 0.4744(3) 0.0224(13) Uani 1 1 d . . .
C11 C 0.2586(3) 0.6236(4) 0.5246(3) 0.0282(15) Uani 1 1 d . . .
H11A H 0.2305 0.5864 0.5131 0.034 Uiso 1 1 calc R . .
C12 C 0.2857(3) 0.6463(4) 0.5924(3) 0.0303(15) Uani 1 1 d . . .
C13 C 0.3284(3) 0.7014(4) 0.6090(3) 0.0300(15) Uani 1 1 d . . .
H13 H 0.3470 0.7177 0.6541 0.036 Uiso 1 1 calc R . .
C14 C 0.3429(2) 0.7316(3) 0.5575(3) 0.0270(14) Uani 1 1 d . . .
C15 C 0.3141(2) 0.7098(4) 0.4900(3) 0.0273(14) Uani 1 1 d . . .
H15 H 0.3228 0.7320 0.4554 0.033 Uiso 1 1 calc R . .
C16 C 0.2444(2) 0.6249(3) 0.4016(3) 0.0210(13) Uani 1 1 d . . .
C17 C 0.2679(3) 0.6121(4) 0.6458(3) 0.0333(16) Uani 1 1 d . . .
C18 C 0.1995(3) 0.2564(4) 0.3964(3) 0.0276(14) Uani 1 1 d . A .
C19 C 0.2324(3) 0.1938(3) 0.4259(3) 0.0257(14) Uani 1 1 d . . .
H19 H 0.2645 0.1818 0.4162 0.031 Uiso 1 1 calc R . .
C20 C 0.2173(2) 0.1494(4) 0.4697(3) 0.0264(14) Uani 1 1 d . A .
C21 C 0.1695(3) 0.1669(4) 0.4844(3) 0.0325(16) Uani 1 1 d . . .
H21 H 0.1587 0.1359 0.5127 0.039 Uiso 1 1 calc R A .
C22 C 0.1381(3) 0.2304(4) 0.4569(3) 0.0348(16) Uani 1 1 d . A .
C23 C 0.1528(3) 0.2747(4) 0.4123(3) 0.0338(16) Uani 1 1 d . . .
H23 H 0.1310 0.3171 0.3931 0.041 Uiso 1 1 calc R A .
C24 C 0.2163(3) 0.3026(4) 0.3468(3) 0.0355(17) Uani 1 1 d . . .
C25 C 0.2538(3) 0.0825(4) 0.5029(3) 0.0267(14) Uani 1 1 d . . .
O17 O 0.5367(10) 0.4059(14) 0.4004(12) 0.067(6) Uani 0.25 1 d PU . .
O18 O 0.5000 0.7523(6) 0.7500 0.080(3) Uani 1 2 d S . .

loop_
_atom_site_aniso_label
_atom_site_aniso_U_11
_atom_site_aniso_U_22
_atom_site_aniso_U_33
_atom_site_aniso_U_23
_atom_site_aniso_U_13
_atom_site_aniso_U_12
Cu1 0.0197(3) 0.0231(4) 0.0186(4) -0.0013(3) 0.0033(3) -0.0009(3)
Cu2 0.0249(4) 0.0241(4) 0.0208(4) -0.0001(3) 0.0077(3) -0.0013(3)
S1 0.0289(8) 0.0532(12) 0.0405(11) -0.0104(9) 0.0082(7) -0.0175(8)
S2 0.0513(12) 0.0801(18) 0.0936(18) 0.0398(15) 0.0518(13) 0.0329(12)
O1 0.030(2) 0.030(3) 0.023(2) 0.0022(19) 0.0045(18) -0.0085(19)
O2 0.030(2) 0.030(3) 0.018(2) 0.0018(19) 0.0087(17) -0.0006(18)
O3 0.033(2) 0.042(3) 0.020(2) -0.006(2) 0.0139(18) -0.005(2)
O4 0.128(5) 0.050(4) 0.048(3) -0.017(3) 0.060(4) -0.041(4)
O5 0.027(2) 0.097(5) 0.073(4) -0.024(4) 0.017(3) -0.012(3)
O6 0.068(4) 0.060(4) 0.064(4) 0.010(3) 0.017(3) -0.031(3)
O7 0.054(3) 0.068(4) 0.045(3) -0.020(3) 0.006(3) -0.025(3)
O8 0.073(3) 0.035(3) 0.029(3) 0.005(2) 0.010(2) -0.009(3)
O9 0.062(3) 0.057(4) 0.041(3) 0.003(3) 0.035(3) -0.011(3)
O10 0.041(3) 0.039(3) 0.058(3) 0.011(3) 0.028(2) 0.010(2)
O11 0.044(3) 0.034(3) 0.049(3) 0.016(3) 0.020(2) 0.010(2)
O12 0.085(5) 0.112(6) 0.088(6) 0.007(5) 0.060(5) 0.020(5)
O13 0.058(5) 0.106(6) 0.117(6) 0.005(5) 0.054(5) 0.008(4)
O14 0.082(5) 0.087(6) 0.125(7) 0.020(5) 0.063(5) 0.040(5)
O12' 0.085(5) 0.112(6) 0.088(6) 0.007(5) 0.060(5) 0.020(5)
O13' 0.058(5) 0.106(6) 0.117(6) 0.005(5) 0.054(5) 0.008(4)
O14' 0.082(5) 0.087(6) 0.125(7) 0.020(5) 0.063(5) 0.040(5)
O15 0.056(3) 0.066(4) 0.051(3) 0.021(3) 0.037(3) 0.007(3)
O16 0.0212(19) 0.023(2) 0.021(2) 0.0006(18) 0.0041(16) -0.0006(16)
N1 0.022(2) 0.022(3) 0.024(3) -0.003(2) 0.008(2) -0.002(2)
N2 0.024(2) 0.029(3) 0.023(3) 0.002(2) 0.009(2) 0.002(2)
N3 0.018(2) 0.049(4) 0.036(3) 0.003(3) -0.002(2) 0.002(2)
N4 0.031(3) 0.082(6) 0.076(5) 0.004(4) -0.016(3) 0.010(3)
N5 0.017(2) 0.025(3) 0.062(4) -0.005(3) 0.009(2) 0.000(2)
N6 0.021(2) 0.028(3) 0.029(3) -0.003(2) 0.005(2) 0.001(2)
N7 0.023(2) 0.027(3) 0.039(3) -0.007(3) 0.008(2) -0.006(2)
N8 0.031(3) 0.039(4) 0.044(3) -0.017(3) 0.009(2) -0.010(2)
N9 0.020(2) 0.034(3) 0.032(3) 0.000(3) -0.001(2) -0.009(2)
N10 0.024(2) 0.024(3) 0.023(3) -0.001(2) 0.005(2) -0.001(2)
N11 0.024(2) 0.020(3) 0.047(3) 0.007(3) 0.008(2) 0.007(2)
N12 0.037(3) 0.025(3) 0.089(5) 0.012(3) 0.021(3) 0.008(3)
C1 0.029(3) 0.034(4) 0.037(4) -0.001(3) 0.005(3) 0.012(3)
C2 0.027(3) 0.029(4) 0.038(4) -0.001(3) 0.006(3) -0.005(3)
C3 0.023(3) 0.025(4) 0.030(3) -0.004(3) 0.007(3) 0.006(2)
C4 0.017(3) 0.025(4) 0.061(5) -0.008(3) 0.006(3) -0.005(3)
C5 0.024(3) 0.031(4) 0.034(4) -0.004(3) 0.011(3) 0.000(3)
C6 0.022(3) 0.026(4) 0.054(4) 0.000(3) 0.000(3) 0.001(3)
Cu3 0.0163(7) 0.0204(10) 0.0281(16) -0.0028(11) 0.0058(11) -0.0009(6)
O19 0.073(6) 0.088(10) 0.051(6) 0.005(5) 0.033(5) -0.025(6)
N13 0.041(4) 0.064(5) 0.044(6) 0.002(5) 0.023(5) -0.003(3)
N14 0.019(3) 0.033(4) 0.027(3) 0.002(3) 0.003(3) -0.001(3)
C8 0.018(3) 0.045(5) 0.030(4) 0.002(4) 0.006(3) 0.004(3)
N15 0.022(3) 0.038(4) 0.025(4) -0.007(3) 0.011(3) -0.002(3)
C9 0.041(4) 0.075(5) 0.047(5) -0.002(5) 0.020(4) 0.005(4)
N16 0.046(5) 0.036(5) 0.022(4) 0.001(4) 0.009(4) 0.008(4)
Cu3' 0.0186(8) 0.0245(10) 0.0268(15) 0.0012(11) 0.0020(11) -0.0012(6)
O19' 0.073(6) 0.088(10) 0.051(6) 0.005(5) 0.033(5) -0.025(6)
N13' 0.041(4) 0.064(5) 0.044(6) 0.002(5) 0.023(5) -0.003(3)
N14' 0.019(3) 0.033(4) 0.027(3) 0.002(3) 0.003(3) -0.001(3)
C8' 0.018(3) 0.045(5) 0.030(4) 0.002(4) 0.006(3) 0.004(3)
N15' 0.022(3) 0.038(4) 0.025(4) -0.007(3) 0.011(3) -0.002(3)
C9' 0.041(4) 0.075(5) 0.047(5) -0.002(5) 0.020(4) 0.005(4)
N16' 0.046(5) 0.036(5) 0.022(4) 0.001(4) 0.009(4) 0.008(4)
C10 0.019(3) 0.028(4) 0.017(3) 0.001(3) 0.004(2) 0.005(2)
C11 0.034(3) 0.027(4) 0.020(3) 0.000(3) 0.007(3) -0.004(3)
C12 0.031(3) 0.035(4) 0.020(3) -0.001(3) 0.006(3) 0.003(3)
C13 0.030(3) 0.034(4) 0.023(3) -0.002(3) 0.008(3) 0.003(3)
C14 0.024(3) 0.028(4) 0.026(3) -0.002(3) 0.005(3) -0.001(3)
C15 0.025(3) 0.036(4) 0.023(3) 0.001(3) 0.011(2) 0.000(3)
C16 0.019(3) 0.024(3) 0.019(3) -0.005(3) 0.006(2) 0.003(2)
C17 0.039(4) 0.034(4) 0.030(4) 0.001(3) 0.017(3) -0.001(3)
C18 0.033(3) 0.026(4) 0.027(3) -0.002(3) 0.014(3) -0.003(3)
C19 0.032(3) 0.028(4) 0.016(3) -0.001(3) 0.007(2) 0.002(3)
C20 0.029(3) 0.028(4) 0.026(3) -0.001(3) 0.015(3) 0.003(3)
C21 0.031(3) 0.034(4) 0.035(4) 0.012(3) 0.016(3) 0.003(3)
C22 0.030(3) 0.039(4) 0.040(4) 0.012(3) 0.019(3) 0.010(3)
C23 0.034(3) 0.028(4) 0.035(4) 0.012(3) 0.008(3) 0.009(3)
C24 0.049(4) 0.030(4) 0.020(3) -0.002(3) 0.006(3) -0.011(3)
C25 0.032(3) 0.027(4) 0.022(3) 0.000(3) 0.012(3) -0.001(3)
O17 0.063(7) 0.063(8) 0.072(8) -0.004(5) 0.026(5) 0.005(5)
O18 0.074(6) 0.106(8) 0.060(6) 0.000 0.026(5) 0.000

loop_
_atom_type_symbol
_atom_type_description
_atom_type_scat_dispersion_real
_atom_type_scat_dispersion_imag
_atom_type_scat_source
C C 0.0033 0.0016 'International Tables Vol C Tables 4.2.6.8 and 6.1.1.4'
H H 0.0000 0.0000 'International Tables Vol C Tables 4.2.6.8 and 6.1.1.4'
N N 0.0061 0.0033 'International Tables Vol C Tables 4.2.6.8 and 6.1.1.4'
O O 0.0106 0.0060 'International Tables Vol C Tables 4.2.6.8 and 6.1.1.4'
S S 0.1246 0.1234 'International Tables Vol C Tables 4.2.6.8 and 6.1.1.4'
Cu Cu 0.3201 1.2651 'International Tables Vol C Tables 4.2.6.8 and 6.1.1.4'

loop_
_geom_angle_atom_site_label_1
_geom_angle_atom_site_label_2
_geom_angle_atom_site_label_3
_geom_angle
_geom_angle_site_symmetry_1
_geom_angle_site_symmetry_3
O16 Cu1 N10 87.87(18) . .
O16 Cu1 N1 90.15(18) . .
N10 Cu1 N1 176.1(2) . .
O16 Cu1 O2 164.77(17) . .
N10 Cu1 O2 92.08(19) . .
N1 Cu1 O2 88.96(18) . .
O16 Cu1 O15 104.5(2) . .
N10 Cu1 O15 94.4(2) . .
N1 Cu1 O15 89.3(2) . .
O2 Cu1 O15 90.69(19) . .
N2 Cu2 N6 174.2(2) . .
N2 Cu2 O3 92.26(19) . 6_565
N6 Cu2 O3 88.3(2) . 6_565
N2 Cu2 O8 93.2(2) . .
N6 Cu2 O8 89.0(2) . .
O3 Cu2 O8 151.3(2) 6_565 .
N2 Cu2 O16 87.98(18) . .
N6 Cu2 O16 86.35(18) . .
O3 Cu2 O16 107.71(17) 6_565 .
O8 Cu2 O16 100.58(18) . .
N2 Cu2 O9 93.81(19) . .
N6 Cu2 O9 91.9(2) . .
O3 Cu2 O9 94.16(18) 6_565 .
O8 Cu2 O9 57.42(19) . .
O16 Cu2 O9 157.98(18) . .
O6 S1 O7 115.4(4) . .
O6 S1 O5 111.4(4) . .
O7 S1 O5 112.1(3) . .
O6 S1 C14 106.7(3) . .
O7 S1 C14 107.3(3) . .
O5 S1 C14 102.9(3) . .
O14' S2 O12 137.0(9) . .
O14' S2 O13' 119.7(6) . .
O12 S2 O13' 33.4(7) . .
O14' S2 O14 57.7(6) . .
O12 S2 O14 116.1(6) . .
O13' S2 O14 139.1(8) . .
O14' S2 O12' 110.6(6) . .
O12 S2 O12' 76.7(6) . .
O13' S2 O12' 110.0(6) . .
O14 S2 O12' 52.9(6) . .
O14' S2 O13 49.9(6) . .
O12 S2 O13 108.6(6) . .
O13' S2 O13 77.3(7) . .
O14 S2 O13 106.8(5) . .
O12' S2 O13 156.9(7) . .
O14' S2 C22 109.2(6) . .
O12 S2 C22 111.2(6) . .
O13' S2 C22 106.0(7) . .
O14 S2 C22 113.0(6) . .
O12' S2 C22 99.2(6) . .
O13 S2 C22 99.6(5) . .
C16 O2 Cu1 103.6(4) . .
C17 O3 Cu2 116.2(4) . 6_566
C24 O8 Cu2 95.0(5) . .
C24 O9 Cu2 84.8(4) . .
C25 O11 H11 109.5 . .
Cu1 O15 H15A 132.8 . .
Cu1 O15 H15B 118.5 . .
H15A O15 H15B 105.2 . .
Cu1 O16 Cu3 114.5(2) . .
Cu1 O16 Cu3' 121.2(2) . .
Cu3 O16 Cu3' 19.64(7) . .
Cu1 O16 Cu2 114.51(17) . .
Cu3 O16 Cu2 109.74(19) . .
Cu3' O16 Cu2 116.86(19) . .
Cu1 O16 H16 105.7 . .
Cu3 O16 H16 105.7 . .
Cu3' O16 H16 86.1 . .
Cu2 O16 H16 105.7 . .
C2 N1 N2 107.1(5) . .
C2 N1 Cu1 130.1(4) . .
N2 N1 Cu1 122.8(3) . .
C1 N2 N1 108.2(5) . .
C1 N2 Cu2 129.8(5) . .
N1 N2 Cu2 121.9(3) . .
C2 N3 C1 107.2(5) . .
C2 N3 N4 124.6(6) . .
C1 N3 N4 128.2(6) . .
N3 N4 H4A 110.1 . .
N3 N4 H4B 108.9 . .
H4A N4 H4B 109.5 . .
C4 N5 N6 106.3(5) . .
C4 N5 Cu3' 127.6(5) . .
N6 N5 Cu3' 123.4(4) . .
C4 N5 Cu3 135.1(4) . .
N6 N5 Cu3 118.5(4) . .
Cu3' N5 Cu3 19.05(8) . .
C3 N6 N5 107.8(5) . .
C3 N6 Cu2 130.7(4) . .
N5 N6 Cu2 121.6(4) . .
C4 N7 C3 106.4(5) . .
C4 N7 N8 129.6(5) . .
C3 N7 N8 124.0(5) . .
N7 N8 H8A 109.3 . .
N7 N8 H8B 109.0 . .
H8A N8 H8B 109.5 . .
C6 N9 N10 107.4(5) . .
C6 N9 Cu3' 129.9(4) . .
N10 N9 Cu3' 120.9(4) . .
C6 N9 Cu3 135.7(4) . .
N10 N9 Cu3 116.3(4) . .
Cu3' N9 Cu3 19.18(8) . .
C5 N10 N9 107.3(5) . .
C5 N10 Cu1 131.7(4) . .
N9 N10 Cu1 120.9(4) . .
C6 N11 C5 107.0(5) . .
C6 N11 N12 128.8(5) . .
C5 N11 N12 124.2(5) . .
N11 N12 H12A 108.4 . .
N11 N12 H12B 110.2 . .
H12A N12 H12B 109.5 . .
N2 C1 N3 108.4(6) . .
N2 C1 H1 125.8 . .
N3 C1 H1 125.8 . .
N1 C2 N3 109.1(6) . .
N1 C2 H2 125.5 . .
N3 C2 H2 125.5 . .
N6 C3 N7 109.8(5) . .
N6 C3 H3 125.1 . .
N7 C3 H3 125.1 . .
N5 C4 N7 109.8(5) . .
N5 C4 H4 125.1 . .
N7 C4 H4 125.1 . .
N10 C5 N11 108.8(5) . .
N10 C5 H5 125.6 . .
N11 C5 H5 125.6 . .
N9 C6 N11 109.4(5) . .
N9 C6 H6 125.3 . .
N11 C6 H6 125.3 . .
N14 Cu3 O16 175.7(3) . .
N14 Cu3 N9 91.5(3) . .
O16 Cu3 N9 86.9(2) . .
N14 Cu3 N5 94.8(3) . .
O16 Cu3 N5 88.2(2) . .
N9 Cu3 N5 156.0(3) . .
C9 N13 N14 108.0 . .
C8 N14 N13 108.0 . .
C8 N14 Cu3 128.8(4) . .
N13 N14 Cu3 123.2(4) . .
N15 C8 N14 108.0 . .
N15 C8 H8 126.0 . .
N14 C8 H8 126.0 . .
C8 N15 C9 108.0 . .
C8 N15 N16 126.4(4) . .
C9 N15 N16 125.6(4) . .
N13 C9 N15 108.0 . .
N13 C9 H9 126.0 . .
N15 C9 H9 126.0 . .
N15 N16 H16A 104.0 . .
N15 N16 H16B 104.4 . .
H16A N16 H16B 105.3 . .
N14' Cu3' O16 175.9(3) . .
N14' Cu3' N9 91.6(3) . .
O16 Cu3' N9 87.1(2) . .
N14' Cu3' N5 91.8(3) . .
O16 Cu3' N5 88.5(2) . .
N9 Cu3' N5 165.6(3) . .
N14' N13' C9' 108.0 . .
C8' N14' N13' 108.0 . .
C8' N14' Cu3' 130.3(4) . .
N13' N14' Cu3' 121.6(4) . .
N15' C8' N14' 108.0 . .
N15' C8' H8' 126.0 . .
N14' C8' H8' 126.0 . .
N16' N15' C8' 125.8(4) . .
N16' N15' C9' 126.1(4) . .
C8' N15' C9' 108.0 . .
N15' C9' N13' 108.0 . .
N15' C9' H9' 126.0 . .
N13' C9' H9' 126.0 . .
N15' N16' H16C 99.1 . .
N15' N16' H16D 110.0 . .
H16C N16' H16D 105.9 . .
C11 C10 C15 120.8(5) . .
C11 C10 C16 118.6(5) . .
C15 C10 C16 120.6(6) . .
C10 C11 C12 120.7(6) . .
C10 C11 H11A 119.6 . .
C12 C11 H11A 119.6 . .
C11 C12 C13 119.0(6) . .
C11 C12 C17 119.4(6) . .
C13 C12 C17 121.6(6) . .
C14 C13 C12 119.2(6) . .
C14 C13 H13 120.4 . .
C12 C13 H13 120.4 . .
C15 C14 C13 120.8(6) . .
C15 C14 S1 118.0(5) . .
C13 C14 S1 121.2(5) . .
C10 C15 C14 119.4(6) . .
C10 C15 H15 120.3 . .
C14 C15 H15 120.3 . .
O1 C16 O2 122.6(5) . .
O1 C16 C10 119.1(5) . .
O2 C16 C10 118.3(5) . .
O4 C17 O3 123.6(6) . .
O4 C17 C12 117.2(6) . .
O3 C17 C12 119.2(6) . .
C23 C18 C19 119.6(6) . .
C23 C18 C24 122.0(6) . .
C19 C18 C24 118.4(6) . .
C20 C19 C18 119.9(6) . .
C20 C19 H19 120.0 . .
C18 C19 H19 120.0 . .
C19 C20 C21 120.4(6) . .
C19 C20 C25 119.8(5) . .
C21 C20 C25 119.7(6) . .
C22 C21 C20 119.6(6) . .
C22 C21 H21 120.2 . .
C20 C21 H21 120.2 . .
C21 C22 C23 120.1(6) . .
C21 C22 S2 119.1(5) . .
C23 C22 S2 120.8(5) . .
C18 C23 C22 120.4(6) . .
C18 C23 H23 119.8 . .
C22 C23 H23 119.8 . .
O9 C24 O8 122.4(7) . .
O9 C24 C18 119.3(6) . .
O8 C24 C18 118.3(7) . .
O10 C25 O11 124.2(6) . .
O10 C25 C20 123.1(6) . .
O11 C25 C20 112.7(5) . .

loop_
_geom_bond_atom_site_label_1
_geom_bond_atom_site_label_2
_geom_bond_distance
_geom_bond_site_symmetry_2
Cu1 O16 1.962(4) .
Cu1 N10 1.976(5) .
Cu1 N1 2.005(5) .
Cu1 O2 2.016(4) .
Cu1 O15 2.211(5) .
Cu2 N2 1.962(5) .
Cu2 N6 1.971(5) .
Cu2 O3 2.048(4) 6_565
Cu2 O8 2.135(5) .
Cu2 O16 2.184(4) .
Cu2 O9 2.359(5) .
S1 O6 1.439(6) .
S1 O7 1.442(6) .
S1 O5 1.463(6) .
S1 C14 1.785(6) .
S2 O14' 1.383(8) .
S2 O12 1.392(8) .
S2 O13' 1.396(9) .
S2 O14 1.398(8) .
S2 O12' 1.502(8) .
S2 O13 1.504(8) .
S2 C22 1.761(7) .
O1 C16 1.243(7) .
O2 C16 1.273(7) .
O3 C17 1.267(8) .
O3 Cu2 2.048(4) 6_566
O4 C17 1.250(8) .
O8 C24 1.240(8) .
O9 C24 1.233(9) .
O10 C25 1.199(7) .
O11 C25 1.305(8) .
O11 H11 0.8200 .
O15 H15A 0.8493 .
O15 H15B 0.8503 .
O16 Cu3 1.962(5) .
O16 Cu3' 1.982(4) .
O16 H16 0.9800 .
N1 C2 1.312(7) .
N1 N2 1.366(7) .
N2 C1 1.306(7) .
N3 C2 1.337(9) .
N3 C1 1.348(9) .
N3 N4 1.409(7) .
N4 H4A 0.8900 .
N4 H4B 0.8900 .
N5 C4 1.313(8) .
N5 N6 1.379(7) .
N5 Cu3' 2.017(6) .
N5 Cu3 2.048(6) .
N6 C3 1.285(8) .
N7 C4 1.329(8) .
N7 C3 1.343(7) .
N7 N8 1.412(7) .
N8 H8A 0.8900 .
N8 H8B 0.8900 .
N9 C6 1.300(8) .
N9 N10 1.372(6) .
N9 Cu3' 2.005(6) .
N9 Cu3 2.032(6) .
N10 C5 1.306(8) .
N11 C6 1.331(8) .
N11 C5 1.345(7) .
N11 N12 1.420(7) .
N12 H12A 0.8900 .
N12 H12B 0.8900 .
C1 H1 0.9300 .
C2 H2 0.9300 .
C3 H3 0.9300 .
C4 H4 0.9300 .
C5 H5 0.9300 .
C6 H6 0.9300 .
Cu3 N14 1.898(6) .
N13 C9 1.4200 .
N13 N14 1.4200 .
N14 C8 1.4200 .
C8 N15 1.4200 .
C8 H8 0.9300 .
N15 C9 1.4200 .
N15 N16 1.4201(13) .
C9 H9 0.9300 .
N16 H16A 0.9000 .
N16 H16B 0.9000 .
Cu3' N14' 1.895(5) .
N13' N14' 1.4200 .
N13' C9' 1.4200 .
N14' C8' 1.4200 .
C8' N15' 1.4200 .
C8' H8' 0.9300 .
N15' N16' 1.4197(12) .
N15' C9' 1.4200 .
C9' H9' 0.9300 .
N16' H16C 0.9000 .
N16' H16D 0.9000 .
C10 C11 1.367(8) .
C10 C15 1.367(8) .
C10 C16 1.523(8) .
C11 C12 1.387(8) .
C11 H11A 0.9300 .
C12 C13 1.397(9) .
C12 C17 1.497(9) .
C13 C14 1.385(9) .
C13 H13 0.9300 .
C14 C15 1.381(8) .
C15 H15 0.9300 .
C18 C23 1.378(9) .
C18 C19 1.387(9) .
C18 C24 1.519(9) .
C19 C20 1.381(9) .
C19 H19 0.9300 .
C20 C21 1.387(9) .
C20 C25 1.504(8) .
C21 C22 1.376(9) .
C21 H21 0.9300 .
C22 C23 1.389(9) .
C23 H23 0.9300 .

loop_
_geom_torsion_atom_site_label_1
_geom_torsion_atom_site_label_2
_geom_torsion_atom_site_label_3
_geom_torsion_atom_site_label_4
_geom_torsion
_geom_torsion_site_symmetry_1
O16 Cu1 O2 C16 11.1(8) .
N10 Cu1 O2 C16 100.6(3) .
N1 Cu1 O2 C16 -75.6(3) .
O15 Cu1 O2 C16 -165.0(3) .
N2 Cu2 O8 C24 -95.8(4) .
N6 Cu2 O8 C24 89.6(4) .
O3 Cu2 O8 C24 4.9(6) 6_565
O16 Cu2 O8 C24 175.7(4) .
O9 Cu2 O8 C24 -3.3(4) .
N2 Cu2 O9 C24 94.7(4) .
N6 Cu2 O9 C24 -84.3(4) .
O3 Cu2 O9 C24 -172.7(4) 6_565
O8 Cu2 O9 C24 3.3(4) .
O16 Cu2 O9 C24 0.7(7) .
N10 Cu1 O16 Cu3 -33.0(3) .
N1 Cu1 O16 Cu3 143.6(3) .
O2 Cu1 O16 Cu3 57.0(7) .
O15 Cu1 O16 Cu3 -127.0(2) .
N10 Cu1 O16 Cu3' -12.1(3) .
N1 Cu1 O16 Cu3' 164.6(3) .
O2 Cu1 O16 Cu3' 78.0(7) .
O15 Cu1 O16 Cu3' -106.1(3) .
N10 Cu1 O16 Cu2 -161.1(2) .
N1 Cu1 O16 Cu2 15.6(2) .
O2 Cu1 O16 Cu2 -71.0(6) .
O15 Cu1 O16 Cu2 105.0(2) .
N2 Cu2 O16 Cu1 -15.1(2) .
N6 Cu2 O16 Cu1 166.2(2) .
O3 Cu2 O16 Cu1 -106.8(2) 6_565
O8 Cu2 O16 Cu1 77.8(2) .
O9 Cu2 O16 Cu1 80.1(5) .
N2 Cu2 O16 Cu3 -145.5(2) .
N6 Cu2 O16 Cu3 35.7(2) .
O3 Cu2 O16 Cu3 122.8(2) 6_565
O8 Cu2 O16 Cu3 -52.6(2) .
O9 Cu2 O16 Cu3 -50.3(5) .
N2 Cu2 O16 Cu3' -165.5(3) .
N6 Cu2 O16 Cu3' 15.8(3) .
O3 Cu2 O16 Cu3' 102.8(3) 6_565
O8 Cu2 O16 Cu3' -72.6(3) .
O9 Cu2 O16 Cu3' -70.3(5) .
O16 Cu1 N1 C2 168.7(6) .
N10 Cu1 N1 C2 -132(3) .
O2 Cu1 N1 C2 -26.6(6) .
O15 Cu1 N1 C2 64.2(6) .
O16 Cu1 N1 N2 -12.0(4) .
N10 Cu1 N1 N2 47(3) .
O2 Cu1 N1 N2 152.8(4) .
O15 Cu1 N1 N2 -116.5(5) .
C2 N1 N2 C1 0.1(7) .
Cu1 N1 N2 C1 -179.4(4) .
C2 N1 N2 Cu2 -178.0(4) .
Cu1 N1 N2 Cu2 2.5(6) .
N6 Cu2 N2 C1 -157.7(19) .
O3 Cu2 N2 C1 -62.4(6) 6_565
O8 Cu2 N2 C1 89.4(6) .
O16 Cu2 N2 C1 -170.1(6) .
O9 Cu2 N2 C1 31.9(6) .
N6 Cu2 N2 N1 20(2) .
O3 Cu2 N2 N1 115.2(4) 6_565
O8 Cu2 N2 N1 -92.9(4) .
O16 Cu2 N2 N1 7.6(4) .
O9 Cu2 N2 N1 -150.4(4) .
C4 N5 N6 C3 -0.6(8) .
Cu3' N5 N6 C3 -163.0(5) .
Cu3 N5 N6 C3 175.5(5) .
C4 N5 N6 Cu2 178.6(5) .
Cu3' N5 N6 Cu2 16.2(7) .
Cu3 N5 N6 Cu2 -5.3(7) .
N2 Cu2 N6 C3 148.3(19) .
O3 Cu2 N6 C3 52.8(6) 6_565
O8 Cu2 N6 C3 -98.6(6) .
O16 Cu2 N6 C3 160.7(6) .
O9 Cu2 N6 C3 -41.3(6) .
N2 Cu2 N6 N5 -31(2) .
O3 Cu2 N6 N5 -126.1(5) 6_565
O8 Cu2 N6 N5 82.5(5) .
O16 Cu2 N6 N5 -18.2(5) .
O9 Cu2 N6 N5 139.8(5) .
C6 N9 N10 C5 -1.0(7) .
Cu3' N9 N10 C5 165.2(5) .
Cu3 N9 N10 C5 -173.5(4) .
C6 N9 N10 Cu1 -178.7(5) .
Cu3' N9 N10 Cu1 -12.4(6) .
Cu3 N9 N10 Cu1 8.8(6) .
O16 Cu1 N10 C5 -162.8(6) .
N1 Cu1 N10 C5 138(3) .
O2 Cu1 N10 C5 32.4(6) .
O15 Cu1 N10 C5 -58.4(6) .
O16 Cu1 N10 N9 14.1(4) .
N1 Cu1 N10 N9 -45(3) .
O2 Cu1 N10 N9 -150.6(4) .
O15 Cu1 N10 N9 118.5(5) .
N1 N2 C1 N3 -1.3(7) .
Cu2 N2 C1 N3 176.6(4) .
C2 N3 C1 N2 2.0(8) .
N4 N3 C1 N2 -178.2(7) .
N2 N1 C2 N3 1.2(7) .
Cu1 N1 C2 N3 -179.4(4) .
C1 N3 C2 N1 -2.0(8) .
N4 N3 C2 N1 178.3(7) .
N5 N6 C3 N7 1.1(7) .
Cu2 N6 C3 N7 -177.9(4) .
C4 N7 C3 N6 -1.3(8) .
N8 N7 C3 N6 178.4(6) .
N6 N5 C4 N7 -0.2(8) .
Cu3' N5 C4 N7 161.2(5) .
Cu3 N5 C4 N7 -175.4(5) .
C3 N7 C4 N5 0.9(8) .
N8 N7 C4 N5 -178.8(6) .
N9 N10 C5 N11 0.0(7) .
Cu1 N10 C5 N11 177.3(4) .
C6 N11 C5 N10 1.0(8) .
N12 N11 C5 N10 179.9(6) .
N10 N9 C6 N11 1.7(8) .
Cu3' N9 C6 N11 -162.9(5) .
Cu3 N9 C6 N11 172.0(5) .
C5 N11 C6 N9 -1.7(8) .
N12 N11 C6 N9 179.5(7) .
Cu1 O16 Cu3 N14 -33(5) .
Cu3' O16 Cu3 N14 -148(5) .
Cu2 O16 Cu3 N14 97(4) .
Cu1 O16 Cu3 N9 36.1(3) .
Cu3' O16 Cu3 N9 -78.5(4) .
Cu2 O16 Cu3 N9 166.5(2) .
Cu1 O16 Cu3 N5 -167.4(3) .
Cu3' O16 Cu3 N5 78.0(4) .
Cu2 O16 Cu3 N5 -37.0(3) .
C6 N9 Cu3 N14 -20.2(8) .
N10 N9 Cu3 N14 149.5(5) .
Cu3' N9 Cu3 N14 -101.7(5) .
C6 N9 Cu3 O16 163.8(7) .
N10 N9 Cu3 O16 -26.5(5) .
Cu3' N9 Cu3 O16 82.3(4) .
C6 N9 Cu3 N5 85.2(9) .
N10 N9 Cu3 N5 -105.0(6) .
Cu3' N9 Cu3 N5 3.8(5) .
C4 N5 Cu3 N14 25.9(8) .
N6 N5 Cu3 N14 -148.8(5) .
Cu3' N5 Cu3 N14 101.0(5) .
C4 N5 Cu3 O16 -157.2(7) .
N6 N5 Cu3 O16 28.1(5) .
Cu3' N5 Cu3 O16 -82.1(4) .
C4 N5 Cu3 N9 -78.9(9) .
N6 N5 Cu3 N9 106.4(7) .
Cu3' N5 Cu3 N9 -3.8(5) .
C9 N13 N14 C8 0.0 .
C9 N13 N14 Cu3 -179.4(7) .
O16 Cu3 N14 C8 -17(5) .
N9 Cu3 N14 C8 -85.8(7) .
N5 Cu3 N14 C8 117.3(7) .
O16 Cu3 N14 N13 163(4) .
N9 Cu3 N14 N13 93.5(7) .
N5 Cu3 N14 N13 -63.4(7) .
N13 N14 C8 N15 0.0 .
Cu3 N14 C8 N15 179.4(8) .
N14 C8 N15 C9 0.0 .
N14 C8 N15 N16 178.3(15) .
N14 N13 C9 N15 0.0 .
C8 N15 C9 N13 0.0 .
N16 N15 C9 N13 -178.4(15) .
Cu1 O16 Cu3' N14' -65(5) .
Cu3 O16 Cu3' N14' 11(4) .
Cu2 O16 Cu3' N14' 84(5) .
Cu1 O16 Cu3' N9 7.8(3) .
Cu3 O16 Cu3' N9 83.1(4) .
Cu2 O16 Cu3' N9 156.1(3) .
Cu1 O16 Cu3' N5 -158.5(3) .
Cu3 O16 Cu3' N5 -83.2(4) .
Cu2 O16 Cu3' N5 -10.2(3) .
C6 N9 Cu3' N14' -18.4(7) .
N10 N9 Cu3' N14' 178.8(5) .
Cu3 N9 Cu3' N14' 97.4(5) .
C6 N9 Cu3' O16 165.5(7) .
N10 N9 Cu3' O16 2.7(5) .
Cu3 N9 Cu3' O16 -78.7(4) .
C6 N9 Cu3' N5 -122.0(10) .
N10 N9 Cu3' N5 75.1(11) .
Cu3 N9 Cu3' N5 -6.3(8) .
C4 N5 Cu3' N14' 23.2(7) .
N6 N5 Cu3' N14' -178.3(6) .
Cu3 N5 Cu3' N14' -97.4(5) .
C4 N5 Cu3' O16 -160.9(6) .
N6 N5 Cu3' O16 -2.4(5) .
Cu3 N5 Cu3' O16 78.6(4) .
C4 N5 Cu3' N9 126.8(10) .
N6 N5 Cu3' N9 -74.7(11) .
Cu3 N5 Cu3' N9 6.3(8) .
C9' N13' N14' C8' 0.0 .
C9' N13' N14' Cu3' -177.0(7) .
O16 Cu3' N14' C8' 176(4) .
N9 Cu3' N14' C8' 103.6(6) .
N5 Cu3' N14' C8' -90.4(6) .
O16 Cu3' N14' N13' -8(5) .
N9 Cu3' N14' N13' -80.2(7) .
N5 Cu3' N14' N13' 85.8(7) .
N13' N14' C8' N15' 0.0 .
Cu3' N14' C8' N15' 176.6(8) .
N14' C8' N15' N16' 176.3(11) .
N14' C8' N15' C9' 0.0 .
N16' N15' C9' N13' -176.3(11) .
C8' N15' C9' N13' 0.0 .
N14' N13' C9' N15' 0.0 .
C15 C10 C11 C12 0.1(9) .
C16 C10 C11 C12 176.4(5) .
C10 C11 C12 C13 -0.8(9) .
C10 C11 C12 C17 178.3(6) .
C11 C12 C13 C14 -0.4(9) .
C17 C12 C13 C14 -179.5(6) .
C12 C13 C14 C15 2.4(9) .
C12 C13 C14 S1 -176.8(5) .
O6 S1 C14 C15 40.6(6) .
O7 S1 C14 C15 164.8(5) .
O5 S1 C14 C15 -76.8(6) .
O6 S1 C14 C13 -140.2(5) .
O7 S1 C14 C13 -15.9(6) .
O5 S1 C14 C13 102.5(6) .
C11 C10 C15 C14 1.9(9) .
C16 C10 C15 C14 -174.4(5) .
C13 C14 C15 C10 -3.2(9) .
S1 C14 C15 C10 176.1(5) .
Cu1 O2 C16 O1 -12.6(6) .
Cu1 O2 C16 C10 163.6(4) .
C11 C10 C16 O1 -4.0(8) .
C15 C10 C16 O1 172.4(5) .
C11 C10 C16 O2 179.6(5) .
C15 C10 C16 O2 -4.0(8) .
Cu2 O3 C17 O4 -14.1(9) 6_566
Cu2 O3 C17 C12 162.2(4) 6_566
C11 C12 C17 O4 18.7(10) .
C13 C12 C17 O4 -162.1(7) .
C11 C12 C17 O3 -157.8(6) .
C13 C12 C17 O3 21.3(9) .
C23 C18 C19 C20 1.5(9) .
C24 C18 C19 C20 -178.2(5) .
C18 C19 C20 C21 0.1(9) .
C18 C19 C20 C25 -178.6(5) .
C19 C20 C21 C22 -2.2(10) .
C25 C20 C21 C22 176.4(6) .
C20 C21 C22 C23 2.9(10) .
C20 C21 C22 S2 -179.3(5) .
O14' S2 C22 C21 -155.5(8) .
O12 S2 C22 C21 9.6(9) .
O13' S2 C22 C21 -25.3(9) .
O14 S2 C22 C21 142.3(8) .
O12' S2 C22 C21 88.8(8) .
O13 S2 C22 C21 -104.7(8) .
O14' S2 C22 C23 22.3(9) .
O12 S2 C22 C23 -172.6(8) .
O13' S2 C22 C23 152.5(8) .
O14 S2 C22 C23 -39.9(9) .
O12' S2 C22 C23 -93.4(8) .
O13 S2 C22 C23 73.1(8) .
C19 C18 C23 C22 -0.9(10) .
C24 C18 C23 C22 178.8(6) .
C21 C22 C23 C18 -1.3(10) .
S2 C22 C23 C18 -179.1(5) .
Cu2 O9 C24 O8 -5.7(6) .
Cu2 O9 C24 C18 175.8(5) .
Cu2 O8 C24 O9 6.3(7) .
Cu2 O8 C24 C18 -175.1(5) .
C23 C18 C24 O9 -166.3(6) .
C19 C18 C24 O9 13.4(9) .
C23 C18 C24 O8 15.1(9) .
C19 C18 C24 O8 -165.2(6) .
C19 C20 C25 O10 10.0(9) .
C21 C20 C25 O10 -168.6(6) .
C19 C20 C25 O11 -171.4(5) .
C21 C20 C25 O11 10.0(8) .

loop_
_platon_squeeze_void_nr
_platon_squeeze_void_average_x
_platon_squeeze_void_average_y
_platon_squeeze_void_average_z
_platon_squeeze_void_volume
_platon_squeeze_void_count_electrons
1 1.000 0.086 0.250 341.0 115.9
2 1.000 -0.087 0.750 341.0 113.2
3 0.500 0.413 0.750 341.1 113.2
4 0.500 0.586 0.250 340.9 115.9
